data_2008822
loop_
_publ_author_name
'St\'ajer, G\'eza'
'Vir\'ag, Mikl\'os'
'Sillanp\"a\"a, Reijo'

_publ_section_title
;Two isomers of
 1,4a,5,7,8,9,9a,10,11,12a-decahydro-1,4-methanocyclopenta[<i>b</i>]pyrrolo[1,6a-<i>a</i>][3,1]benzoxazin-11-one
;
_journal_issue 8
_journal_name_full 'Acta Crystallographica Section C'
_journal_page_first 1342
_journal_page_last 1344
_journal_paper_doi 10.1107/S0108270199005600
_journal_volume 55
_journal_year 1999
_chemical_formula_sum 'C15 H19 N O2'
_chemical_formula_weight 245.31
_chemical_name_systematic
;
 ?
;
_space_group_IT_number 2
_symmetry_cell_setting triclinic
_symmetry_space_group_name_Hall '-P 1'
_symmetry_space_group_name_H-M 'P -1'
_audit_creation_method SHELXL-97
_cell_angle_alpha 98.28(2)
_cell_angle_beta 109.745(16)
_cell_angle_gamma 100.48(2)
_cell_formula_units_Z 2
_cell_length_a 8.7236(18)
_cell_length_b 9.748(3)
_cell_length_c 8.1340(19)
_cell_measurement_reflns_used 25
_cell_measurement_temperature 294(2)
_cell_measurement_theta_max 18.2
_cell_measurement_theta_min 15.8
_cell_volume 624.2(3)
_computing_cell_refinement 'MSC/AFC Diffractometer Control Software'
_computing_data_collection
;MSC/AFC Diffractometer Control Software (Molecular Structure
Corporation, 1995)
;
_computing_data_reduction 'TEXSAN (Molecular Structure Corporation, 1997)'
_computing_molecular_graphics 'Ortep-3  (Farrugia, 1997)'
_computing_publication_material SHELXL97
_computing_structure_refinement 'SHELXL97 (Sheldrick, 1997)'
_computing_structure_solution 'SIR92 (Altomare et. al. 1993)'
_diffrn_ambient_temperature 294(2)
_diffrn_measured_fraction_theta_full 1.000
_diffrn_measured_fraction_theta_max 1.000
_diffrn_measurement_device 'Rigaku AFC5S'
_diffrn_measurement_method \w/2\q
_diffrn_radiation_monochromator graphite
_diffrn_radiation_source 'fine-focus sealed tube'
_diffrn_radiation_type MoK\a
_diffrn_radiation_wavelength 0.71069
_diffrn_reflns_av_R_equivalents 0.0182
_diffrn_reflns_av_sigmaI/netI 0.0437
_diffrn_reflns_limit_h_max 10
_diffrn_reflns_limit_h_min 0
_diffrn_reflns_limit_k_max 12
_diffrn_reflns_limit_k_min -12
_diffrn_reflns_limit_l_max 10
_diffrn_reflns_limit_l_min -10
_diffrn_reflns_number 2363
_diffrn_reflns_theta_full 25.00
_diffrn_reflns_theta_max 25.00
_diffrn_reflns_theta_min 2.18
_diffrn_standards_decay_% -0.58
_diffrn_standards_interval_count 150
_diffrn_standards_number 3
_exptl_absorpt_coefficient_mu 0.086
_exptl_absorpt_correction_type none
_exptl_crystal_colour colourless
_exptl_crystal_density_diffrn 1.305
_exptl_crystal_density_method 'not measured'
_exptl_crystal_description needle
_exptl_crystal_F_000 264
_exptl_crystal_size_max 0.36
_exptl_crystal_size_mid 0.34
_exptl_crystal_size_min 0.20
_refine_diff_density_max 0.166
_refine_diff_density_min -0.148
_refine_ls_extinction_method none
_refine_ls_goodness_of_fit_ref 1.036
_refine_ls_hydrogen_treatment constr
_refine_ls_matrix_type full
_refine_ls_number_parameters 163
_refine_ls_number_reflns 2202
_refine_ls_number_restraints 0
_refine_ls_restrained_S_all 1.036
_refine_ls_R_factor_all 0.0770
_refine_ls_R_factor_gt 0.0429
_refine_ls_shift/su_max 0.000
_refine_ls_shift/su_mean 0.000
_refine_ls_structure_factor_coef Fsqd
_refine_ls_weighting_details 'w = 1/[\s^2^(Fo^2^)+(0.0330P)^2^+0.2245P] where P=(Fo^2^+2Fc^2^)/3'
_refine_ls_weighting_scheme calc
_refine_ls_wR_factor_ref 0.1061
_reflns_number_gt 1558
_reflns_number_total 2202
_reflns_threshold_expression I>2\s(I)
_cod_data_source_file os1062.cif
_cod_data_source_block 4
_cod_depositor_comments
;
The following automatic conversions were performed:

'_refine_ls_weighting_scheme' value 'calc w =
1/[\s^2^(Fo^2^)+(0.0330P)^2^+0.2245P] where P=(Fo^2^+2Fc^2^)/3' was
changed to 'calc'. New tag '_refine_ls_weighting_details' was
created. The value of the new tag was set to 'w =
1/[\s^2^(Fo^2^)+(0.0330P)^2^+0.2245P] where P=(Fo^2^+2Fc^2^)/3'.

Automatic conversion script
Id: cif_fix_values 3143 2015-03-26 13:38:13Z robertas 
;
_cod_database_code 2008822

loop_
_symmetry_equiv_pos_as_xyz
'x, y, z'
'-x, -y, -z'

loop_
_atom_site_label
_atom_site_fract_x
_atom_site_fract_y
_atom_site_fract_z
_atom_site_U_iso_or_equiv
_atom_site_adp_type
_atom_site_calc_flag
_atom_site_refinement_flags
_atom_site_occupancy
_atom_site_disorder_assembly
_atom_site_disorder_group
_atom_site_type_symbol
O1 -0.0122(2) -0.2154(2) -0.7155(2) 0.0648(5) Uani d . 1 . . O
O6 -0.22356(17) -0.44469(14) -0.38677(19) 0.0427(4) Uani d . 1 . . O
N12 -0.0798(2) -0.26023(17) -0.4766(2) 0.0337(4) Uani d . 1 . . N
C1 0.2283(3) -0.1483(2) -0.2589(3) 0.0420(5) Uani d . 1 . . C
H1 0.2700 -0.0826 -0.3235 0.050 Uiso calc R 1 . . H
C2 0.1796(3) -0.0806(2) -0.1120(3) 0.0460(6) Uani d . 1 . . C
H2 0.1516 0.0069 -0.1012 0.055 Uiso calc R 1 . . H
C3 0.1838(3) -0.1676(2) -0.0009(3) 0.0471(6) Uani d . 1 . . C
H3 0.1597 -0.1522 0.1023 0.057 Uiso calc R 1 . . H
C4A 0.0851(2) -0.3839(2) -0.2466(3) 0.0377(5) Uani d . 1 . . C
H4a 0.1153 -0.4699 -0.2911 0.045 Uiso calc R 1 . . H
C4 0.2347(3) -0.2969(2) -0.0721(3) 0.0448(5) Uani d . 1 . . C
H4 0.2813 -0.3523 0.0155 0.054 Uiso calc R 1 . . H
C5 -0.0821(3) -0.4309(2) -0.2241(3) 0.0438(5) Uani d . 1 . . C
H5A -0.0885 -0.5220 -0.1888 0.053 Uiso calc R 1 . . H
H5B -0.0872 -0.3613 -0.1292 0.053 Uiso calc R 1 . . H
C6A -0.2286(2) -0.3105(2) -0.4347(3) 0.0348(5) Uani d . 1 . . C
C7 -0.2532(3) -0.2014(2) -0.2949(3) 0.0419(5) Uani d . 1 . . C
H7A -0.3040 -0.2495 -0.2227 0.050 Uiso calc R 1 . . H
H7B -0.1466 -0.1363 -0.2166 0.050 Uiso calc R 1 . . H
C8 -0.3692(3) -0.1221(2) -0.4053(3) 0.0493(6) Uani d . 1 . . C
H8A -0.3075 -0.0490 -0.4445 0.059 Uiso calc R 1 . . H
H8B -0.4271 -0.0779 -0.3378 0.059 Uiso calc R 1 . . H
C9A -0.3799(3) -0.3291(2) -0.6118(3) 0.0428(5) Uani d . 1 . . C
H9A -0.4412 -0.4299 -0.6584 0.051 Uiso calc R 1 . . H
C9 -0.4917(3) -0.2395(3) -0.5634(3) 0.0515(6) Uani d . 1 . . C
H9B -0.5486 -0.1996 -0.6628 0.062 Uiso calc R 1 . . H
H9C -0.5751 -0.2965 -0.5300 0.062 Uiso calc R 1 . . H
C10 -0.3036(3) -0.2758(3) -0.7410(3) 0.0554(6) Uani d . 1 . . C
H10A -0.3417 -0.3481 -0.8511 0.067 Uiso calc R 1 . . H
H10B -0.3363 -0.1896 -0.7699 0.067 Uiso calc R 1 . . H
C11 -0.1166(3) -0.2454(2) -0.6484(3) 0.0435(5) Uani d . 1 . . C
C12A 0.0860(2) -0.2818(2) -0.3775(3) 0.0352(5) Uani d . 1 . . C
H12A 0.1249 -0.3266 -0.4667 0.042 Uiso calc R 1 . . H
C13 0.3551(3) -0.2256(3) -0.1533(3) 0.0512(6) Uani d . 1 . . C
H13A 0.3837 -0.2939 -0.2300 0.061 Uiso calc R 1 . . H
H13B 0.4562 -0.1602 -0.0640 0.061 Uiso calc R 1 . . H

loop_
_atom_site_aniso_label
_atom_site_aniso_U_11
_atom_site_aniso_U_22
_atom_site_aniso_U_33
_atom_site_aniso_U_12
_atom_site_aniso_U_13
_atom_site_aniso_U_23
O1 0.0721(12) 0.0951(14) 0.0548(11) 0.0329(10) 0.0421(10) 0.0397(10)
O6 0.0401(8) 0.0363(8) 0.0480(9) 0.0041(6) 0.0124(7) 0.0150(7)
N12 0.0382(10) 0.0347(9) 0.0309(9) 0.0089(7) 0.0160(8) 0.0084(7)
C1 0.0385(12) 0.0439(12) 0.0444(13) 0.0028(10) 0.0195(10) 0.0120(10)
C2 0.0436(13) 0.0401(13) 0.0454(13) 0.0016(10) 0.0151(11) -0.0025(10)
C3 0.0454(13) 0.0571(15) 0.0316(11) 0.0049(11) 0.0142(10) -0.0017(10)
C4A 0.0408(12) 0.0343(11) 0.0402(12) 0.0143(9) 0.0147(10) 0.0095(9)
C4 0.0410(13) 0.0537(14) 0.0390(12) 0.0130(10) 0.0113(10) 0.0157(11)
C5 0.0469(13) 0.0414(12) 0.0444(13) 0.0090(10) 0.0160(11) 0.0188(10)
C6A 0.0363(11) 0.0330(11) 0.0365(11) 0.0085(9) 0.0151(9) 0.0081(9)
C7 0.0370(12) 0.0500(13) 0.0408(12) 0.0117(10) 0.0180(10) 0.0070(10)
C8 0.0469(13) 0.0477(13) 0.0565(14) 0.0184(11) 0.0210(12) 0.0088(11)
C9A 0.0450(13) 0.0364(12) 0.0412(12) 0.0086(10) 0.0110(10) 0.0054(10)
C9 0.0395(13) 0.0558(14) 0.0558(15) 0.0169(11) 0.0123(12) 0.0087(12)
C10 0.0624(16) 0.0645(16) 0.0400(13) 0.0240(13) 0.0133(12) 0.0174(12)
C11 0.0559(14) 0.0438(13) 0.0394(12) 0.0208(11) 0.0219(12) 0.0144(10)
C12A 0.0377(11) 0.0391(11) 0.0330(11) 0.0118(9) 0.0178(9) 0.0066(9)
C13 0.0360(12) 0.0648(15) 0.0513(14) 0.0096(11) 0.0167(11) 0.0107(12)

loop_
_atom_type_symbol
_atom_type_description
_atom_type_scat_dispersion_real
_atom_type_scat_dispersion_imag
_atom_type_scat_source
C C 0.0033 0.0016 'International Tables Vol C Tables 4.2.6.8 and 6.1.1.4'
H H 0.0000 0.0000 'International Tables Vol C Tables 4.2.6.8 and 6.1.1.4'
N N 0.0061 0.0033 'International Tables Vol C Tables 4.2.6.8 and 6.1.1.4'
O O 0.0106 0.0060 'International Tables Vol C Tables 4.2.6.8 and 6.1.1.4'

loop_
_geom_angle_atom_site_label_1
_geom_angle_atom_site_label_2
_geom_angle_atom_site_label_3
_geom_angle
_geom_angle_publ_flag
C6A O6 C5 111.35(15) y
C11 N12 C6A 113.81(17) y
C11 N12 C12A 118.75(17) y
C6A N12 C12A 122.71(15) y
C2 C1 C13 100.10(18) y
C2 C1 C12A 108.97(17) y
C13 C1 C12A 98.45(17) y
C3 C2 C1 107.9(2) y
C2 C3 C4 107.5(2) y
C5 C4A C12A 115.36(16) ?
C5 C4A C4 115.07(17) ?
C12A C4A C4 101.88(16) ?
C3 C4 C13 99.95(18) ?
C3 C4 C4A 107.48(17) ?
C13 C4 C4A 100.18(17) ?
O6 C5 C4A 111.91(16) y
O6 C6A N12 108.74(15) y
O6 C6A C7 112.87(16) y
N12 C6A C7 114.22(16) y
O6 C6A C9A 110.22(16) y
N12 C6A C9A 104.71(16) y
C7 C6A C9A 105.69(16) ?
C8 C7 C6A 104.37(17) ?
C7 C8 C9 103.08(18) ?
C10 C9A C9 114.21(19) ?
C10 C9A C6A 105.30(17) ?
C9 C9A C6A 105.47(17) ?
C8 C9 C9A 103.73(18) ?
C11 C10 C9A 106.70(18) ?
O1 C11 N12 124.6(2) y
O1 C11 C10 126.3(2) y
N12 C11 C10 109.03(19) y
N12 C12A C1 118.04(17) y
N12 C12A C4A 114.41(16) y
C1 C12A C4A 103.31(16) ?
C4 C13 C1 93.39(16) ?

loop_
_geom_bond_atom_site_label_1
_geom_bond_atom_site_label_2
_geom_bond_site_symmetry_2
_geom_bond_distance
_geom_bond_publ_flag
O1 C11 . 1.224(3) y
O6 C6A . 1.421(2) y
O6 C5 . 1.441(2) y
N12 C11 . 1.360(3) y
N12 C6A . 1.468(2) y
N12 C12A . 1.469(2) y
C1 C2 . 1.503(3) ?
C1 C13 . 1.542(3) ?
C1 C12A . 1.551(3) ?
C2 C3 . 1.321(3) y
C3 C4 . 1.513(3) ?
C4A C5 . 1.527(3) ?
C4A C12A . 1.559(3) ?
C4A C4 . 1.561(3) ?
C4 C13 . 1.535(3) ?
C6A C7 . 1.540(3) ?
C6A C9A . 1.551(3) ?
C7 C8 . 1.517(3) ?
C8 C9 . 1.520(3) ?
C9A C10 . 1.524(3) ?
C9A C9 . 1.529(3) ?
C10 C11 . 1.498(3) ?

loop_
_geom_torsion_atom_site_label_1
_geom_torsion_atom_site_label_2
_geom_torsion_atom_site_label_3
_geom_torsion_atom_site_label_4
_geom_torsion
_geom_torsion_publ_flag
C13 C1 C2 C3 -33.3(2) ?
C12A C1 C2 C3 69.3(2) ?
C1 C2 C3 C4 -0.3(2) ?
C2 C3 C4 C13 34.0(2) ?
C2 C3 C4 C4A -70.1(2) ?
C5 C4A C4 C3 -57.0(2) ?
C12A C4A C4 C3 68.5(2) ?
C5 C4A C4 C13 -160.94(18) ?
C12A C4A C4 C13 -35.4(2) ?
C6A O6 C5 C4A -64.5(2) y
C12A C4A C5 O6 33.2(2) y
C4 C4A C5 O6 151.46(17) ?
C5 O6 C6A N12 64.7(2) y
C5 O6 C6A C7 -63.1(2) ?
C5 O6 C6A C9A 178.97(16) ?
C11 N12 C6A O6 117.91(18) ?
C12A N12 C6A O6 -37.4(2) y
C11 N12 C6A C7 -115.03(19) ?
C12A N12 C6A C7 89.7(2) ?
C11 N12 C6A C9A 0.1(2) ?
C12A N12 C6A C9A -155.17(17) ?
O6 C6A C7 C8 -141.75(17) ?
N12 C6A C7 C8 93.4(2) ?
C9A C6A C7 C8 -21.2(2) ?
C6A C7 C8 C9 38.9(2) ?
O6 C6A C9A C10 -120.93(18) ?
N12 C6A C9A C10 -4.1(2) ?
C7 C6A C9A C10 116.82(18) ?
O6 C6A C9A C9 117.95(19) ?
N12 C6A C9A C9 -125.26(18) ?
C7 C6A C9A C9 -4.3(2) ?
C7 C8 C9 C9A -41.7(2) ?
C10 C9A C9 C8 -87.0(2) ?
C6A C9A C9 C8 28.1(2) ?
C9 C9A C10 C11 121.7(2) ?
C6A C9A C10 C11 6.5(2) ?
C6A N12 C11 O1 -174.2(2) ?
C12A N12 C11 O1 -17.8(3) ?
C6A N12 C11 C10 4.1(2) ?
C12A N12 C11 C10 160.46(18) ?
C9A C10 C11 O1 171.6(2) ?
C9A C10 C11 N12 -6.6(2) ?
C11 N12 C12A C1 93.7(2) ?
C6A N12 C12A C1 -112.2(2) ?
C11 N12 C12A C4A -144.42(18) ?
C6A N12 C12A C4A 9.7(3) y
C2 C1 C12A N12 63.4(2) ?
C13 C1 C12A N12 167.19(16) ?
C2 C1 C12A C4A -64.0(2) ?
C13 C1 C12A C4A 39.81(19) ?
C5 C4A C12A N12 -7.1(2) y
C4 C4A C12A N12 -132.51(17) ?
C5 C4A C12A C1 122.49(19) ?
C4 C4A C12A C1 -2.9(2) ?
C3 C4 C13 C1 -50.38(19) ?
C4A C4 C13 C1 59.58(19) ?
C2 C1 C13 C4 50.33(19) ?
C12A C1 C13 C4 -60.79(18) ?
